data_7708025
loop_
_publ_author_name
'Swain, Abinash'
'Martin, Robert'
'Vignesh, Kuduva R.'
'Rajaraman, Gopalan'
'Murray, Keith S.'
'Langley, Stuart K.'

_publ_section_title
;
 Enhancing the barrier height for magnetization reversal in 4d/4f
 RuIII2LnIII2 "butterfly" single molecule magnets (Ln = Gd, Dy) <i>via</i>
 targeted structural alterations.
;
_journal_issue 35
_journal_name_full 'Dalton transactions (Cambridge, England : 2003)'
_journal_page_first 12265
_journal_page_last 12274
_journal_paper_doi 10.1039/d1dt01770e
_journal_volume 50
_journal_year 2021
_chemical_formula_sum 'C34 H60 Gd2 N4 O20 Ru2'
_chemical_formula_weight 1361.50
_space_group_IT_number 2
_space_group_name_Hall '-P 1'
_space_group_name_H-M_alt 'P -1'
_symmetry_cell_setting triclinic
_symmetry_space_group_name_H-M 'P -1'
_atom_sites_solution_hydrogens geom
_atom_sites_solution_primary direct
_atom_sites_solution_secondary difmap
_audit_creation_method SHELXL-97
_audit_update_record
;
2021-05-25 deposited with the CCDC.	2021-08-09 downloaded from the CCDC.
;
_cell_angle_alpha 67.17(3)
_cell_angle_beta 74.35(3)
_cell_angle_gamma 84.09(3)
_cell_formula_units_Z 1
_cell_length_a 10.343(2)
_cell_length_b 11.205(2)
_cell_length_c 11.250(2)
_cell_measurement_reflns_used 17332
_cell_measurement_temperature 150(2)
_cell_measurement_theta_max 25.00
_cell_measurement_theta_min 3.22
_cell_volume 1157.1(5)
_computing_cell_refinement 'XDS (Kabsch, 1993)'
_computing_data_collection 'Blu-Ice (McPhillips et al, 2002)'
_computing_data_reduction 'XDS (Kabsch, 1993)'
_computing_molecular_graphics 'XDS (Kabsch, 1993)'
_computing_publication_material 'XCIF V6.12 (BrukerAXS, 2001).'
_computing_structure_refinement 'SHELXL-97 (Sheldrick, 1997)'
_computing_structure_solution 'SHELXS-97 (Sheldrick, 1990)'
_diffrn_ambient_temperature 150(2)
_diffrn_measured_fraction_theta_full 0.969
_diffrn_measured_fraction_theta_max 0.969
_diffrn_measurement_device_type synchrotron
_diffrn_measurement_method 'scans in phi'
_diffrn_radiation_monochromator 'double crystal'
_diffrn_radiation_source '3BM1 dipole'
_diffrn_radiation_type synchrotron
_diffrn_radiation_wavelength 0.71073
_diffrn_reflns_av_R_equivalents 0.0377
_diffrn_reflns_av_sigmaI/netI 0.0257
_diffrn_reflns_limit_h_max 12
_diffrn_reflns_limit_h_min -12
_diffrn_reflns_limit_k_max 13
_diffrn_reflns_limit_k_min -13
_diffrn_reflns_limit_l_max 13
_diffrn_reflns_limit_l_min -13
_diffrn_reflns_number 17332
_diffrn_reflns_theta_full 25.00
_diffrn_reflns_theta_max 25.00
_diffrn_reflns_theta_min 3.22
_exptl_absorpt_coefficient_mu 3.547
_exptl_absorpt_correction_T_max 0.932
_exptl_absorpt_correction_T_min 0.660
_exptl_absorpt_correction_type multi-scan
_exptl_absorpt_process_details SADABS
_exptl_crystal_colour yellow
_exptl_crystal_density_diffrn 1.954
_exptl_crystal_density_method 'not measured'
_exptl_crystal_description plate
_exptl_crystal_F_000 668
_exptl_crystal_size_max 0.2
_exptl_crystal_size_mid 0.1
_exptl_crystal_size_min 0.02
_refine_diff_density_max 1.622
_refine_diff_density_min -0.821
_refine_diff_density_rms 0.097
_refine_ls_extinction_method none
_refine_ls_goodness_of_fit_ref 1.086
_refine_ls_hydrogen_treatment mixed
_refine_ls_matrix_type full
_refine_ls_number_parameters 286
_refine_ls_number_reflns 3959
_refine_ls_number_restraints 0
_refine_ls_restrained_S_all 1.086
_refine_ls_R_factor_all 0.0268
_refine_ls_R_factor_gt 0.0266
_refine_ls_shift/su_max 0.002
_refine_ls_shift/su_mean 0.000
_refine_ls_structure_factor_coef Fsqd
_refine_ls_weighting_details 'calc w=1/[\s^2^(Fo^2^)+(0.0208P)^2^+3.0845P] where P=(Fo^2^+2Fc^2^)/3'
_refine_ls_weighting_scheme calc
_refine_ls_wR_factor_gt 0.0635
_refine_ls_wR_factor_ref 0.0636
_reflns_number_gt 3899
_reflns_number_total 3959
_reflns_threshold_expression >2sigma(I)
_cod_data_source_file d1dt01770e2.cif
_cod_data_source_block pt6012_CCDC4
_cod_depositor_comments
;
The following automatic conversions were performed:

data item '_symmetry_cell_setting' value 'Triclinic' was changed to
'triclinic' in accordance with the
/home/data/users/saulius/crontab/automatic-downloads/rss-feeds/RSC/lib/dictionaries/cif_core.dic
dictionary named 'cif_core.dic' version 2.4.2 last updated on
2011-04-26.

Automatic conversion script
Id: cif_fix_values 7556 2019-12-06 15:28:31Z antanas 

 Adding full bibliography for 7708021--7708025.cif.
;
_cod_original_sg_symbol_H-M P-1
_cod_database_code 7708025

loop_
_symmetry_equiv_pos_as_xyz
'x, y, z'
'-x, -y, -z'

loop_
_atom_site_label
_atom_site_type_symbol
_atom_site_fract_x
_atom_site_fract_y
_atom_site_fract_z
_atom_site_U_iso_or_equiv
_atom_site_adp_type
_atom_site_occupancy
_atom_site_symmetry_multiplicity
_atom_site_calc_flag
_atom_site_refinement_flags
_atom_site_disorder_assembly
_atom_site_disorder_group
Gd1 Gd 0.157499(17) 0.627597(16) 0.431813(17) 0.02740(8) Uani 1 1 d . . .
Ru1 Ru 0.15360(3) 0.35988(3) 0.36809(3) 0.02620(9) Uani 1 1 d . . .
O1 O 0.0142(2) 0.5126(2) 0.3701(3) 0.0278(5) Uani 1 1 d . . .
O2 O 0.2541(3) 0.4269(2) 0.4554(3) 0.0307(6) Uani 1 1 d . . .
O3 O 0.0362(3) 0.2514(2) 0.5378(3) 0.0291(5) Uani 1 1 d . . .
O4 O 0.2687(3) 0.4751(3) 0.1892(3) 0.0349(6) Uani 1 1 d . . .
O5 O 0.2198(3) 0.8071(3) 0.4863(3) 0.0389(6) Uani 1 1 d . . .
O6 O 0.0560(3) 0.2906(3) 0.2740(3) 0.0330(6) Uani 1 1 d . . .
O7 O 0.1744(3) 0.7857(3) 0.2229(3) 0.0398(7) Uani 1 1 d . . .
O8 O 0.3880(3) 0.6658(3) 0.3289(3) 0.0387(6) Uani 1 1 d . . .
O10 O 0.3003(3) 0.7769(3) 0.6551(3) 0.0487(8) Uani 1 1 d . . .
O11 O 0.2502(3) 0.6123(3) 0.6185(3) 0.0391(6) Uani 1 1 d . . .
N9 N 0.2856(3) 0.2033(3) 0.4076(3) 0.0295(7) Uani 1 1 d . . .
N11 N 0.2575(3) 0.7334(3) 0.5886(4) 0.0367(8) Uani 1 1 d . . .
C1 C -0.0021(5) 0.2485(5) 0.1079(5) 0.0488(11) Uani 1 1 d . . .
H1A H 0.0238 0.1570 0.1381 0.073 Uiso 1 1 calc R . .
H1B H 0.0146 0.2843 0.0106 0.073 Uiso 1 1 calc R . .
H1C H -0.0977 0.2563 0.1478 0.073 Uiso 1 1 calc R . .
C2 C 0.4509(4) 0.0595(4) 0.3096(4) 0.0394(9) Uani 1 1 d . . .
H2A H 0.5131 0.0599 0.3615 0.059 Uiso 1 1 calc R . .
H2B H 0.5020 0.0570 0.2235 0.059 Uiso 1 1 calc R . .
H2C H 0.3926 -0.0168 0.3585 0.059 Uiso 1 1 calc R . .
C3 C 0.2584(4) 0.4857(4) 0.0757(4) 0.0385(9) Uani 1 1 d . . .
C4 C 0.3857(4) 0.3714(4) 0.4457(5) 0.0409(10) Uani 1 1 d . . .
H4A H 0.4289 0.3873 0.5067 0.049 Uiso 1 1 calc R . .
H4B H 0.4418 0.4114 0.3536 0.049 Uiso 1 1 calc R . .
C5 C -0.0298(4) 0.5867(4) 0.2517(4) 0.0338(8) Uani 1 1 d . . .
H5A H 0.0462 0.6356 0.1814 0.051 Uiso 1 1 calc R . .
H5B H -0.1003 0.6469 0.2707 0.051 Uiso 1 1 calc R . .
H5C H -0.0652 0.5281 0.2221 0.051 Uiso 1 1 calc R . .
C6 C 0.4045(5) 0.8242(4) 0.1133(4) 0.0437(10) Uani 1 1 d . . .
H6 H 0.4657 0.8737 0.0327 0.052 Uiso 1 1 calc R . .
C7 C 0.1710(5) 0.4151(4) 0.0528(4) 0.0417(10) Uani 1 1 d . . .
H7 H 0.1744 0.4325 -0.0377 0.050 Uiso 1 1 calc R . .
C8 C 0.3733(5) 0.2297(5) 0.4822(5) 0.0462(11) Uani 1 1 d . . .
H8A H 0.3340 0.1875 0.5793 0.055 Uiso 1 1 calc R . .
H8B H 0.4635 0.1923 0.4608 0.055 Uiso 1 1 calc R . .
C9 C 0.1943(5) 0.0907(4) 0.4985(5) 0.0445(10) Uani 1 1 d . . .
H9A H 0.1548 0.0600 0.4445 0.053 Uiso 1 1 calc R . .
H9B H 0.2476 0.0189 0.5472 0.053 Uiso 1 1 calc R . .
C10 C 0.2676(5) 0.8453(4) 0.1228(4) 0.0433(10) Uani 1 1 d . . .
C11 C 0.6073(5) 0.7158(5) 0.1922(5) 0.0528(12) Uani 1 1 d . . .
H11A H 0.6425 0.7610 0.2359 0.079 Uiso 1 1 calc R . .
H11B H 0.6490 0.7512 0.0962 0.079 Uiso 1 1 calc R . .
H11C H 0.6278 0.6232 0.2289 0.079 Uiso 1 1 calc R . .
C12 C 0.4574(4) 0.7339(4) 0.2159(4) 0.0396(9) Uani 1 1 d . . .
C13 C 0.0787(4) 0.3213(4) 0.1492(4) 0.0358(9) Uani 1 1 d . . .
C14 C 0.0854(5) 0.1246(4) 0.5955(5) 0.0441(10) Uani 1 1 d . . .
H14A H 0.0110 0.0616 0.6293 0.053 Uiso 1 1 calc R . .
H14B H 0.1190 0.1186 0.6721 0.053 Uiso 1 1 calc R . .
C15 C 0.2215(6) 0.9426(5) 0.0049(5) 0.0605(14) Uani 1 1 d . . .
H15A H 0.1867 0.8967 -0.0385 0.091 Uiso 1 1 calc R . .
H15B H 0.2974 0.9974 -0.0587 0.091 Uiso 1 1 calc R . .
H15C H 0.1505 0.9967 0.0356 0.091 Uiso 1 1 calc R . .
C16 C 0.3660(5) 0.1808(5) 0.2869(5) 0.0476(11) Uani 1 1 d . . .
H16A H 0.4261 0.2562 0.2313 0.057 Uiso 1 1 calc R . .
H16B H 0.3037 0.1782 0.2349 0.057 Uiso 1 1 calc R . .
C17 C 0.3505(5) 0.5841(5) -0.0414(5) 0.0549(13) Uani 1 1 d . . .
H17A H 0.3922 0.6371 -0.0100 0.082 Uiso 1 1 calc R . .
H17B H 0.2987 0.6398 -0.1036 0.082 Uiso 1 1 calc R . .
H17C H 0.4205 0.5394 -0.0868 0.082 Uiso 1 1 calc R . .

loop_
_atom_site_aniso_label
_atom_site_aniso_U_11
_atom_site_aniso_U_22
_atom_site_aniso_U_33
_atom_site_aniso_U_23
_atom_site_aniso_U_13
_atom_site_aniso_U_12
Gd1 0.02365(11) 0.02319(11) 0.03040(12) -0.00741(8) -0.00162(7) -0.00345(7)
Ru1 0.02346(15) 0.02327(16) 0.02736(16) -0.00672(12) -0.00293(11) -0.00121(11)
O1 0.0242(12) 0.0239(12) 0.0299(13) -0.0060(10) -0.0036(10) -0.0020(10)
O2 0.0254(13) 0.0265(13) 0.0386(14) -0.0113(11) -0.0069(11) -0.0008(10)
O3 0.0270(13) 0.0240(12) 0.0303(13) -0.0068(10) -0.0026(10) -0.0007(10)
O4 0.0292(14) 0.0312(14) 0.0353(15) -0.0059(12) -0.0031(11) -0.0012(11)
O5 0.0368(15) 0.0322(15) 0.0472(17) -0.0136(13) -0.0102(13) -0.0050(12)
O6 0.0327(14) 0.0300(14) 0.0346(15) -0.0105(11) -0.0081(11) -0.0000(11)
O7 0.0370(15) 0.0352(15) 0.0353(15) -0.0043(12) -0.0007(12) -0.0071(12)
O8 0.0294(14) 0.0357(15) 0.0435(16) -0.0120(13) 0.0009(12) -0.0066(12)
O10 0.0496(19) 0.0476(18) 0.0569(19) -0.0220(16) -0.0193(16) -0.0084(15)
O11 0.0382(15) 0.0324(15) 0.0429(16) -0.0092(13) -0.0088(13) -0.0078(12)
N9 0.0268(15) 0.0264(15) 0.0323(16) -0.0099(13) -0.0039(13) -0.0003(12)
N11 0.0286(17) 0.0395(19) 0.0410(19) -0.0165(16) -0.0025(15) -0.0073(14)
C1 0.056(3) 0.052(3) 0.046(3) -0.024(2) -0.019(2) 0.007(2)
C2 0.035(2) 0.036(2) 0.044(2) -0.0169(19) -0.0042(18) 0.0043(17)
C3 0.032(2) 0.036(2) 0.034(2) -0.0042(17) -0.0017(17) 0.0069(17)
C4 0.032(2) 0.036(2) 0.058(3) -0.020(2) -0.0168(19) 0.0053(17)
C5 0.032(2) 0.0301(19) 0.034(2) -0.0055(16) -0.0086(16) -0.0004(16)
C6 0.040(2) 0.041(2) 0.039(2) -0.0117(19) 0.0083(18) -0.0131(19)
C7 0.045(2) 0.046(2) 0.029(2) -0.0129(18) -0.0071(18) 0.009(2)
C8 0.041(2) 0.043(2) 0.063(3) -0.024(2) -0.022(2) 0.0057(19)
C9 0.041(2) 0.027(2) 0.051(3) -0.0051(19) -0.001(2) -0.0009(18)
C10 0.052(3) 0.031(2) 0.038(2) -0.0081(18) -0.001(2) -0.0079(19)
C11 0.037(2) 0.060(3) 0.055(3) -0.023(2) 0.005(2) -0.010(2)
C12 0.036(2) 0.040(2) 0.041(2) -0.0194(19) 0.0046(18) -0.0113(18)
C13 0.036(2) 0.036(2) 0.036(2) -0.0143(17) -0.0117(17) 0.0094(17)
C14 0.038(2) 0.026(2) 0.049(3) -0.0019(18) -0.0006(19) 0.0025(17)
C15 0.060(3) 0.050(3) 0.047(3) 0.001(2) -0.002(2) -0.006(2)
C16 0.052(3) 0.048(3) 0.037(2) -0.017(2) -0.008(2) 0.019(2)
C17 0.042(3) 0.058(3) 0.040(2) 0.002(2) 0.000(2) -0.003(2)

loop_
_atom_type_symbol
_atom_type_description
_atom_type_scat_dispersion_real
_atom_type_scat_dispersion_imag
_atom_type_scat_source
C C 0.0033 0.0016 'International Tables Vol C Tables 4.2.6.8 and 6.1.1.4'
H H 0.0000 0.0000 'International Tables Vol C Tables 4.2.6.8 and 6.1.1.4'
N N 0.0061 0.0033 'International Tables Vol C Tables 4.2.6.8 and 6.1.1.4'
O O 0.0106 0.0060 'International Tables Vol C Tables 4.2.6.8 and 6.1.1.4'
Ru Ru -1.2594 0.8363 'International Tables Vol C Tables 4.2.6.8 and 6.1.1.4'
Gd Gd -0.1653 3.9035 'International Tables Vol C Tables 4.2.6.8 and 6.1.1.4'

loop_
_geom_angle_atom_site_label_1
_geom_angle_atom_site_label_2
_geom_angle_atom_site_label_3
_geom_angle
_geom_angle_site_symmetry_1
_geom_angle_site_symmetry_3
_geom_angle_publ_flag
O7 Gd1 O2 120.23(11) . . ?
O7 Gd1 O3 77.13(10) . 2_566 ?
O2 Gd1 O3 148.22(9) . 2_566 ?
O7 Gd1 O8 72.99(11) . . ?
O2 Gd1 O8 73.82(10) . . ?
O3 Gd1 O8 137.81(10) 2_566 . ?
O7 Gd1 O1 85.92(10) . . ?
O2 Gd1 O1 73.32(9) . . ?
O3 Gd1 O1 82.45(9) 2_566 . ?
O8 Gd1 O1 123.57(10) . . ?
O7 Gd1 O11 131.90(10) . . ?
O2 Gd1 O11 85.51(10) . . ?
O3 Gd1 O11 102.36(10) 2_566 . ?
O8 Gd1 O11 77.52(10) . . ?
O1 Gd1 O11 142.15(9) . . ?
O7 Gd1 O5 84.06(11) . . ?
O2 Gd1 O5 130.69(9) . . ?
O3 Gd1 O5 73.66(10) 2_566 . ?
O8 Gd1 O5 74.23(10) . . ?
O1 Gd1 O5 155.60(9) . . ?
O11 Gd1 O5 51.41(10) . . ?
O7 Gd1 O1 140.89(10) . 2_566 ?
O2 Gd1 O1 80.42(9) . 2_566 ?
O3 Gd1 O1 71.39(9) 2_566 2_566 ?
O8 Gd1 O1 145.70(10) . 2_566 ?
O1 Gd1 O1 67.69(10) . 2_566 ?
O11 Gd1 O1 78.25(9) . 2_566 ?
O5 Gd1 O1 108.04(9) . 2_566 ?
O7 Gd1 N11 108.23(11) . . ?
O2 Gd1 N11 108.65(10) . . ?
O3 Gd1 N11 87.76(10) 2_566 . ?
O8 Gd1 N11 74.38(10) . . ?
O1 Gd1 N11 160.59(9) . . ?
O11 Gd1 N11 25.76(10) . . ?
O5 Gd1 N11 25.66(10) . . ?
O1 Gd1 N11 93.33(9) 2_566 . ?
O7 Gd1 Ru1 100.94(8) . . ?
O2 Gd1 Ru1 35.10(7) . . ?
O3 Gd1 Ru1 120.99(7) 2_566 . ?
O8 Gd1 Ru1 93.71(8) . . ?
O1 Gd1 Ru1 39.23(6) . . ?
O11 Gd1 Ru1 118.27(7) . . ?
O5 Gd1 Ru1 165.15(7) . . ?
O1 Gd1 Ru1 76.94(7) 2_566 . ?
N11 Gd1 Ru1 143.13(8) . . ?
O7 Gd1 Ru1 109.46(8) . 2_566 ?
O2 Gd1 Ru1 118.30(7) . 2_566 ?
O3 Gd1 Ru1 33.57(6) 2_566 2_566 ?
O8 Gd1 Ru1 159.94(7) . 2_566 ?
O1 Gd1 Ru1 76.37(6) . 2_566 ?
O11 Gd1 Ru1 87.21(7) . 2_566 ?
O5 Gd1 Ru1 86.11(8) . 2_566 ?
O1 Gd1 Ru1 38.27(6) 2_566 2_566 ?
N11 Gd1 Ru1 86.20(7) . 2_566 ?
Ru1 Gd1 Ru1 105.04(3) . 2_566 ?
O3 Ru1 O2 93.20(11) . . ?
O3 Ru1 O6 88.25(11) . . ?
O2 Ru1 O6 178.11(11) . . ?
O3 Ru1 O4 177.68(11) . . ?
O2 Ru1 O4 88.35(11) . . ?
O6 Ru1 O4 90.25(11) . . ?
O3 Ru1 N9 84.10(12) . . ?
O2 Ru1 N9 84.37(12) . . ?
O6 Ru1 N9 94.57(12) . . ?
O4 Ru1 N9 97.78(12) . . ?
O3 Ru1 O1 87.43(11) . . ?
O2 Ru1 O1 87.81(11) . . ?
O6 Ru1 O1 93.48(11) . . ?
O4 Ru1 O1 90.90(11) . . ?
N9 Ru1 O1 168.12(11) . . ?
O3 Ru1 Gd1 99.07(8) . . ?
O2 Ru1 Gd1 42.35(8) . . ?
O6 Ru1 Gd1 138.58(8) . . ?
O4 Ru1 Gd1 80.92(9) . . ?
N9 Ru1 Gd1 126.62(9) . . ?
O1 Ru1 Gd1 46.76(7) . . ?
O3 Ru1 Gd1 40.93(8) . 2_566 ?
O2 Ru1 Gd1 96.60(8) . 2_566 ?
O6 Ru1 Gd1 85.29(8) . 2_566 ?
O4 Ru1 Gd1 137.16(8) . 2_566 ?
N9 Ru1 Gd1 125.03(9) . 2_566 ?
O1 Ru1 Gd1 47.09(7) . 2_566 ?
Gd1 Ru1 Gd1 74.96(3) . 2_566 ?
C5 O1 Ru1 119.1(2) . . ?
C5 O1 Gd1 115.7(2) . . ?
Ru1 O1 Gd1 94.01(9) . . ?
C5 O1 Gd1 117.2(2) . 2_566 ?
Ru1 O1 Gd1 94.64(9) . 2_566 ?
Gd1 O1 Gd1 112.31(10) . 2_566 ?
C4 O2 Ru1 109.4(2) . . ?
C4 O2 Gd1 137.8(2) . . ?
Ru1 O2 Gd1 102.55(11) . . ?
C14 O3 Ru1 114.5(2) . . ?
C14 O3 Gd1 139.6(2) . 2_566 ?
Ru1 O3 Gd1 105.50(11) . 2_566 ?
C3 O4 Ru1 125.9(3) . . ?
N11 O5 Gd1 95.2(2) . . ?
C13 O6 Ru1 126.3(3) . . ?
C10 O7 Gd1 137.1(3) . . ?
C12 O8 Gd1 136.1(3) . . ?
N11 O11 Gd1 96.4(2) . . ?
C16 N9 C9 111.0(4) . . ?
C16 N9 C8 112.0(4) . . ?
C9 N9 C8 110.0(3) . . ?
C16 N9 Ru1 114.1(2) . . ?
C9 N9 Ru1 103.3(2) . . ?
C8 N9 Ru1 106.0(2) . . ?
O10 N11 O5 121.5(4) . . ?
O10 N11 O11 121.6(4) . . ?
O5 N11 O11 116.9(3) . . ?
O10 N11 Gd1 179.4(3) . . ?
O5 N11 Gd1 59.09(19) . . ?
O11 N11 Gd1 57.85(19) . . ?
O4 C3 C7 125.6(4) . . ?
O4 C3 C17 115.2(4) . . ?
C7 C3 C17 119.2(4) . . ?
O2 C4 C8 108.5(3) . . ?
C10 C6 C12 123.8(4) . . ?
C3 C7 C13 126.7(4) . . ?
C4 C8 N9 110.7(4) . . ?
C14 C9 N9 112.3(4) . . ?
O7 C10 C6 125.3(4) . . ?
O7 C10 C15 115.2(4) . . ?
C6 C10 C15 119.5(4) . . ?
O8 C12 C6 124.5(4) . . ?
O8 C12 C11 116.4(4) . . ?
C6 C12 C11 119.1(4) . . ?
O6 C13 C7 125.1(4) . . ?
O6 C13 C1 114.9(4) . . ?
C7 C13 C1 120.0(4) . . ?
O3 C14 C9 111.7(4) . . ?
N9 C16 C2 116.8(4) . . ?

loop_
_geom_bond_atom_site_label_1
_geom_bond_atom_site_label_2
_geom_bond_distance
_geom_bond_site_symmetry_2
_geom_bond_publ_flag
Gd1 O7 2.303(3) . ?
Gd1 O2 2.312(3) . ?
Gd1 O3 2.324(3) 2_566 ?
Gd1 O8 2.355(3) . ?
Gd1 O1 2.447(3) . ?
Gd1 O11 2.477(3) . ?
Gd1 O5 2.505(3) . ?
Gd1 O1 2.512(3) 2_566 ?
Gd1 N11 2.907(4) . ?
Gd1 Ru1 3.3502(7) . ?
Gd1 Ru1 3.4183(12) 2_566 ?
Ru1 O3 1.961(3) . ?
Ru1 O2 1.974(3) . ?
Ru1 O6 2.030(3) . ?
Ru1 O4 2.035(3) . ?
Ru1 N9 2.090(3) . ?
Ru1 O1 2.124(3) . ?
Ru1 Gd1 3.4182(12) 2_566 ?
O1 C5 1.435(5) . ?
O1 Gd1 2.512(3) 2_566 ?
O2 C4 1.431(5) . ?
O3 C14 1.419(5) . ?
O3 Gd1 2.324(3) 2_566 ?
O4 C3 1.268(5) . ?
O5 N11 1.264(5) . ?
O6 C13 1.268(5) . ?
O7 C10 1.268(5) . ?
O8 C12 1.258(5) . ?
O10 N11 1.224(5) . ?
O11 N11 1.271(5) . ?
N9 C16 1.487(5) . ?
N9 C9 1.500(5) . ?
N9 C8 1.508(5) . ?
C1 C13 1.492(6) . ?
C2 C16 1.513(6) . ?
C3 C7 1.393(7) . ?
C3 C17 1.507(6) . ?
C4 C8 1.488(6) . ?
C6 C10 1.393(7) . ?
C6 C12 1.406(7) . ?
C7 C13 1.399(6) . ?
C9 C14 1.474(6) . ?
C10 C15 1.513(7) . ?
C11 C12 1.506(7) . ?
